data_7128312
loop_
_publ_author_name
'Yadav, Jyoti'
'Mondal, Dibya Jyoti'
'Konar, Sanjit'

_publ_section_title
;
 High-temperature electron transfer coupled spin transition (ETCST) with
 hysteresis in a discrete [Fe<sub>2</sub>Co<sub>2</sub>] Prussian blue
 analogue.
;
_journal_issue 48
_journal_name_full 'Chemical communications (Cambridge, England)'
_journal_page_first 5925
_journal_page_last 5928
_journal_paper_doi 10.1039/d1cc01160j
_journal_volume 57
_journal_year 2021
_chemical_formula_moiety 'C40 H39.96 B Co Fe N13, Cl O4, 2(H2 O), C H4 O, C H O'
_chemical_formula_sum 'C42 H48.97 B Cl Co Fe N13 O8'
_chemical_formula_weight 1024.94
_space_group_crystal_system monoclinic
_space_group_IT_number 14
_space_group_name_Hall '-P 2ybc'
_space_group_name_H-M_alt 'P 1 21/c 1'
_atom_sites_solution_hydrogens mixed
_atom_sites_solution_primary iterative
_audit_creation_date 2020-02-11
_audit_creation_method
;
Olex2 1.2
(compiled 2018.05.29 svn.r3508 for OlexSys, GUI svn.r5506)
;
_audit_update_record
;
2020-02-13 deposited with the CCDC.	2021-05-12 downloaded from the CCDC.
;
_cell_angle_alpha 90
_cell_angle_beta 105.752(3)
_cell_angle_gamma 90
_cell_formula_units_Z 4
_cell_length_a 13.6224(9)
_cell_length_b 16.1549(10)
_cell_length_c 22.4930(16)
_cell_measurement_reflns_used 9938
_cell_measurement_temperature 140(2)
_cell_measurement_theta_max 23.97
_cell_measurement_theta_min 2.26
_cell_volume 4764.1(6)
_computing_cell_refinement 'SAINT v8.37A (Bruker, 2015)'
_computing_data_reduction 'SAINT v8.37A (Bruker, 2015)'
_computing_molecular_graphics 'Olex2 (Dolomanov et al., 2009)'
_computing_publication_material 'Olex2 (Dolomanov et al., 2009)'
_computing_structure_refinement 'ShelXL (Sheldrick, 2015)'
_computing_structure_solution 'olex2.solve (Bourhis et al., 2015)'
_diffrn_ambient_temperature 140.0
_diffrn_measured_fraction_theta_full 0.994
_diffrn_measured_fraction_theta_max 0.994
_diffrn_measurement_device_type 'Bruker APEX-II CCD'
_diffrn_measurement_method '\f and \w scans'
_diffrn_radiation_type MoK\a
_diffrn_radiation_wavelength 0.71073
_diffrn_reflns_av_R_equivalents 0.1453
_diffrn_reflns_av_unetI/netI 0.0822
_diffrn_reflns_Laue_measured_fraction_full 0.994
_diffrn_reflns_Laue_measured_fraction_max 0.994
_diffrn_reflns_limit_h_max 15
_diffrn_reflns_limit_h_min -15
_diffrn_reflns_limit_k_max 18
_diffrn_reflns_limit_k_min -18
_diffrn_reflns_limit_l_max 25
_diffrn_reflns_limit_l_min -25
_diffrn_reflns_number 68687
_diffrn_reflns_point_group_measured_fraction_full 0.994
_diffrn_reflns_point_group_measured_fraction_max 0.994
_diffrn_reflns_theta_full 24.169
_diffrn_reflns_theta_max 24.169
_diffrn_reflns_theta_min 2.023
_diffrn_standards_number 0
_exptl_absorpt_coefficient_mu 0.774
_exptl_absorpt_correction_T_max 0.7450
_exptl_absorpt_correction_T_min 0.6492
_exptl_absorpt_correction_type multi-scan
_exptl_absorpt_process_details
;
SADABS-2014/5 (Bruker,2014/5) was used for absorption correction.
wR2(int) was 0.1099 before and 0.0790 after correction.
The Ratio of minimum to maximum transmission is 0.8714.
The \l/2 correction factor is 0.00150.
;
_exptl_crystal_colour green
_exptl_crystal_density_diffrn 1.429
_exptl_crystal_description block
_exptl_crystal_F_000 2124
_exptl_crystal_size_max 0.24
_exptl_crystal_size_mid 0.08
_exptl_crystal_size_min 0.02
_refine_diff_density_max 0.393
_refine_diff_density_min -0.394
_refine_diff_density_rms 0.084
_refine_ls_extinction_method none
_refine_ls_goodness_of_fit_ref 1.053
_refine_ls_hydrogen_treatment constr
_refine_ls_matrix_type full
_refine_ls_number_parameters 631
_refine_ls_number_reflns 7590
_refine_ls_number_restraints 0
_refine_ls_restrained_S_all 1.053
_refine_ls_R_factor_all 0.1005
_refine_ls_R_factor_gt 0.0546
_refine_ls_shift/su_max 0.001
_refine_ls_shift/su_mean 0.000
_refine_ls_structure_factor_coef Fsqd
_refine_ls_weighting_details 'w=1/[\s^2^(Fo^2^)+(0.0250P)^2^+7.7149P] where P=(Fo^2^+2Fc^2^)/3'
_refine_ls_weighting_scheme calc
_refine_ls_wR_factor_gt 0.0866
_refine_ls_wR_factor_ref 0.0993
_reflns_Friedel_coverage 0.000
_reflns_number_gt 5198
_reflns_number_total 7590
_reflns_threshold_expression 'I > 2\s(I)'
_cod_data_source_file d1cc01160j2.cif
_cod_data_source_block 1
_cod_depositor_comments 'Adding full bibliography for 7128312.cif.'
_cod_database_code 7128312
_shelx_shelxl_version_number 2016/6
_shelx_space_group_comment
;
The symmetry employed for this shelxl refinement is uniquely defined
by the following loop, which should always be used as a source of
symmetry information in preference to the above space-group names.
They are only intended as comments.
;
_olex2_refinement_description
;
1. Fixed Uiso
 At 1.2 times of:
  All B(H) groups, All C(H) groups, All C(H,H) groups
 At 1.5 times of:
  All C(H,H,H) groups, All O(H) groups, All O(H,H) groups
2. Others
 Sof(H6)=Sof(H5)=1-FVAR(1)
 Fixed Sof: O0AA(0.5) O1AA(0.5) O2AA(0.5) O3AA(0.5)
3.a Free rotating group:
 O1(H1A,H1B), O2AA(H2AA,H2AB)
3.b Ternary CH refined with riding coordinates:
 B01R(H01R)
3.c Secondary CH2 refined with riding coordinates:
 C35(H35A,H35B), C28(H28A,H28B), C19(H19A,H19B), C26(H26A,H26B), C27(H27A,
 H27B), C18(H18A,H18B)
3.d Aromatic/amide H refined with riding coordinates:
 C13(H13), C40(H40), C39(H39), C37(H37), C38(H38), C7(H7), C16(H16), C1(H1),
 C4(H4), C21(H21), C34(H34), C14(H14), C15(H15), C3(H3), C25(H25), C9(H9),
 C6(H6), C30(H30), C8(H8), C5(H5), C2(H2), C32(H32), C33(H33), C31(H31),
 C22(H22), C24(H24), C23(H23), C0AA(H0AA)
3.e Idealised Me refined as rotating group:
 C41(H41A,H41B,H41C)
3.f Idealised tetrahedral OH refined as rotating group:
 O2(H2A)
;
_olex2_submission_special_instructions 'No special instructions were received'

loop_
_space_group_symop_operation_xyz
'x, y, z'
'-x, y+1/2, -z+1/2'
'-x, -y, -z'
'x, -y-1/2, z-1/2'

loop_
_atom_site_label
_atom_site_type_symbol
_atom_site_fract_x
_atom_site_fract_y
_atom_site_fract_z
_atom_site_U_iso_or_equiv
_atom_site_adp_type
_atom_site_occupancy
_atom_site_site_symmetry_order
_atom_site_calc_flag
_atom_site_refinement_flags_posn
_atom_site_refinement_flags_adp
_atom_site_refinement_flags_occupancy
_atom_site_disorder_assembly
_atom_site_disorder_group
Co1 Co 0.65869(4) 0.34691(3) 0.57807(2) 0.01233(15) Uani 1 1 d . . . . .
Fe1 Fe 0.43729(4) 0.37628(3) 0.36718(3) 0.01370(15) Uani 1 1 d . . . . .
Cl1 Cl 0.93273(8) 0.70151(6) 0.41845(5) 0.0202(3) Uani 1 1 d . . . . .
O5 O 1.0107(2) 0.66964(19) 0.46932(13) 0.0373(9) Uani 1 1 d . . . . .
O4 O 0.8450(2) 0.64917(19) 0.40720(14) 0.0369(8) Uani 1 1 d . . . . .
N12 N 0.7566(2) 0.32927(19) 0.66132(14) 0.0145(8) Uani 1 1 d . . . . .
N13 N 0.7741(2) 0.40436(19) 0.56183(14) 0.0135(8) Uani 1 1 d . . . . .
N4 N 0.3919(3) 0.2109(2) 0.31258(15) 0.0208(8) Uani 1 1 d . . . . .
N10 N 0.5398(2) 0.2954(2) 0.59429(14) 0.0151(8) Uani 1 1 d . . . . .
N1 N 0.3352(2) 0.3825(2) 0.28439(14) 0.0169(8) Uani 1 1 d . . . . .
O3 O 0.9684(2) 0.7024(2) 0.36429(14) 0.0430(9) Uani 1 1 d . . . . .
N5 N 0.3288(2) 0.3233(2) 0.39997(15) 0.0171(8) Uani 1 1 d . . . . .
N3 N 0.4695(3) 0.2635(2) 0.34013(15) 0.0187(8) Uani 1 1 d . . . . .
N11 N 0.6883(2) 0.23083(19) 0.55728(14) 0.0154(8) Uani 1 1 d . . . . .
N8 N 0.3783(2) 0.5484(2) 0.39777(14) 0.0151(8) Uani 1 1 d . . . . .
O6 O 0.9052(2) 0.78341(18) 0.43223(15) 0.0411(9) Uani 1 1 d . . . . .
N2 N 0.2681(3) 0.3193(2) 0.26569(15) 0.0220(9) Uani 1 1 d . . . . .
N7 N 0.5796(2) 0.36219(19) 0.49599(16) 0.0149(8) Uani 1 1 d . . . . .
N6 N 0.2678(3) 0.2631(2) 0.36759(15) 0.0229(9) Uani 1 1 d . . . . .
O1 O 0.8021(3) 0.5098(2) 0.3216(2) 0.0562(11) Uani 1 1 d . . . . .
H1A H 0.742628 0.495460 0.325202 0.084 Uiso 1 1 d G . . . .
H1B H 0.813210 0.557969 0.339232 0.084 Uiso 1 1 d G . . . .
C13 C 0.4771(3) 0.3300(3) 0.62410(18) 0.0193(10) Uani 1 1 d . . . . .
H13 H 0.493429 0.383045 0.642321 0.023 Uiso 1 1 calc R . . . .
C36 C 0.8427(3) 0.4313(2) 0.61307(18) 0.0151(10) Uani 1 1 d . . . . .
N9 N 0.6043(3) 0.4583(2) 0.31974(18) 0.0334(10) Uani 1 1 d . . . . .
C35 C 0.8273(3) 0.4018(2) 0.67296(18) 0.0183(10) Uani 1 1 d . . . . .
H35A H 0.893692 0.385546 0.701347 0.022 Uiso 1 1 calc R . . . .
H35B H 0.798238 0.446911 0.692631 0.022 Uiso 1 1 calc R . . . .
C17 C 0.5155(3) 0.2204(3) 0.56748(18) 0.0174(10) Uani 1 1 d . . . . .
C20 C 0.7759(3) 0.1358(2) 0.49872(18) 0.0170(10) Uani 1 1 d . . . . .
C40 C 0.7794(3) 0.4335(2) 0.50672(19) 0.0169(10) Uani 1 1 d . . . . .
H40 H 0.731763 0.413921 0.470318 0.020 Uiso 1 1 calc R . . . .
C28 C 0.7082(3) 0.3187(2) 0.71391(17) 0.0164(10) Uani 1 1 d . . . . .
H28A H 0.657835 0.273151 0.703267 0.020 Uiso 1 1 calc R . . . .
H28B H 0.670404 0.369969 0.717470 0.020 Uiso 1 1 calc R . . . .
C11 C 0.4005(3) 0.4814(3) 0.38696(17) 0.0148(9) Uani 1 1 d . . . . .
C10 C 0.5270(3) 0.3673(2) 0.4460(2) 0.0151(9) Uani 1 1 d . . . . .
C19 C 0.7515(3) 0.2236(2) 0.51193(18) 0.0169(10) Uani 1 1 d . . . . .
H19A H 0.714388 0.250366 0.472673 0.020 Uiso 1 1 calc R . . . .
H19B H 0.816211 0.254150 0.528409 0.020 Uiso 1 1 calc R . . . .
C26 C 0.7406(3) 0.1918(2) 0.61810(18) 0.0175(10) Uani 1 1 d . . . . .
H26A H 0.690065 0.177427 0.640847 0.021 Uiso 1 1 calc R . . . .
H26B H 0.776088 0.140574 0.611523 0.021 Uiso 1 1 calc R . . . .
C39 C 0.8512(3) 0.4906(2) 0.5013(2) 0.0211(10) Uani 1 1 d . . . . .
H39 H 0.853143 0.510079 0.461747 0.025 Uiso 1 1 calc R . . . .
C37 C 0.9176(3) 0.4879(3) 0.6101(2) 0.0235(11) Uani 1 1 d . . . . .
H37 H 0.966642 0.504868 0.646833 0.028 Uiso 1 1 calc R . . . .
C27 C 0.8154(3) 0.2531(2) 0.65390(18) 0.0182(10) Uani 1 1 d . . . . .
H27A H 0.866688 0.266698 0.631547 0.022 Uiso 1 1 calc R . . . .
H27B H 0.851227 0.230190 0.694859 0.022 Uiso 1 1 calc R . . . .
C18 C 0.5871(3) 0.1897(2) 0.53246(19) 0.0182(10) Uani 1 1 d . . . . .
H18A H 0.594920 0.128872 0.537071 0.022 Uiso 1 1 calc R . . . .
H18B H 0.559704 0.202521 0.488002 0.022 Uiso 1 1 calc R . . . .
C38 C 0.9208(3) 0.5194(3) 0.5541(2) 0.0283(11) Uani 1 1 d . . . . .
H38 H 0.969717 0.560137 0.551546 0.034 Uiso 1 1 calc R . . . .
C29 C 0.7812(3) 0.3002(3) 0.77627(18) 0.0194(10) Uani 1 1 d . . . . .
C7 C 0.2996(3) 0.3347(3) 0.45115(19) 0.0235(11) Uani 1 1 d . . . . .
H7 H 0.329466 0.373353 0.482727 0.028 Uiso 1 1 calc R . . . .
C16 C 0.4299(3) 0.1783(3) 0.5711(2) 0.0276(11) Uani 1 1 d . . . . .
H16 H 0.414848 0.125190 0.552867 0.033 Uiso 1 1 calc R . . . .
C1 C 0.3095(3) 0.4405(3) 0.24103(19) 0.0222(11) Uani 1 1 d . . . . .
H1 H 0.343923 0.491819 0.241806 0.027 Uiso 1 1 calc R . . . .
C4 C 0.5551(3) 0.2262(3) 0.33736(19) 0.0239(11) Uani 1 1 d . . . . .
H4 H 0.621558 0.248617 0.353040 0.029 Uiso 1 1 calc R . . . .
C21 C 0.7090(3) 0.0885(3) 0.4540(2) 0.0237(11) Uani 1 1 d . . . . .
H21 H 0.646351 0.112342 0.431136 0.028 Uiso 1 1 calc R . . . .
C34 C 0.8331(3) 0.3628(3) 0.81422(18) 0.0252(11) Uani 1 1 d . . . . .
H34 H 0.825399 0.418549 0.800279 0.030 Uiso 1 1 calc R . . . .
C14 C 0.3900(3) 0.2911(3) 0.62909(19) 0.0236(11) Uani 1 1 d . . . . .
H14 H 0.347194 0.316417 0.650880 0.028 Uiso 1 1 calc R . . . .
C12 C 0.5411(3) 0.4259(3) 0.33718(18) 0.0191(10) Uani 1 1 d . . . . .
C15 C 0.3658(3) 0.2147(3) 0.6020(2) 0.0289(12) Uani 1 1 d . . . . .
H15 H 0.305396 0.187074 0.604346 0.035 Uiso 1 1 calc R . . . .
C3 C 0.2012(3) 0.3385(3) 0.2117(2) 0.0282(11) Uani 1 1 d . . . . .
H3 H 0.146717 0.304463 0.189393 0.034 Uiso 1 1 calc R . . . .
C25 C 0.8679(3) 0.0998(3) 0.5314(2) 0.0265(11) Uani 1 1 d . . . . .
H25 H 0.916292 0.131203 0.561216 0.032 Uiso 1 1 calc R . . . .
C9 C 0.2011(3) 0.2381(3) 0.3985(2) 0.0331(12) Uani 1 1 d . . . . .
H9 H 0.150145 0.196877 0.385174 0.040 Uiso 1 1 calc R . . . .
C6 C 0.4297(4) 0.1422(3) 0.2931(2) 0.0300(12) Uani 1 1 d . . . . .
H6 H 0.390858 0.096684 0.272576 0.036 Uiso 0.98(5) 1 calc R . P A 2
C30 C 0.7926(3) 0.2197(3) 0.7979(2) 0.0288(12) Uani 1 1 d . . . . .
H30 H 0.756289 0.176206 0.772958 0.035 Uiso 1 1 calc R . . . .
C8 C 0.2190(3) 0.2820(3) 0.4519(2) 0.0349(13) Uani 1 1 d . . . . .
H8 H 0.184114 0.277647 0.483099 0.042 Uiso 1 1 calc R . . . .
C5 C 0.5334(4) 0.1491(3) 0.3080(2) 0.0343(13) Uani 1 1 d . . . . .
H5 H 0.580677 0.110172 0.300208 0.041 Uiso 0.98(5) 1 calc R . P A 2
C2 C 0.2248(3) 0.4154(3) 0.19429(19) 0.0291(12) Uani 1 1 d . . . . .
H2 H 0.190828 0.445277 0.158168 0.035 Uiso 1 1 calc R . . . .
C32 C 0.9086(4) 0.2643(3) 0.8926(2) 0.0358(13) Uani 1 1 d . . . . .
H32 H 0.953301 0.251979 0.932031 0.043 Uiso 1 1 calc R . . . .
C33 C 0.8956(4) 0.3448(3) 0.8719(2) 0.0358(13) Uani 1 1 d . . . . .
H33 H 0.930112 0.388350 0.897639 0.043 Uiso 1 1 calc R . . . .
C31 C 0.8565(4) 0.2019(3) 0.8558(2) 0.0382(13) Uani 1 1 d . . . . .
H31 H 0.864312 0.146309 0.870127 0.046 Uiso 1 1 calc R . . . .
C22 C 0.7310(4) 0.0078(3) 0.4420(2) 0.0354(13) Uani 1 1 d . . . . .
H22 H 0.684857 -0.022763 0.410282 0.043 Uiso 1 1 calc R . . . .
C24 C 0.8885(4) 0.0179(3) 0.5202(2) 0.0376(13) Uani 1 1 d . . . . .
H24 H 0.950566 -0.006642 0.543238 0.045 Uiso 1 1 calc R . . . .
C23 C 0.8200(4) -0.0282(3) 0.4761(2) 0.0418(14) Uani 1 1 d . . . . .
H23 H 0.834337 -0.084470 0.469434 0.050 Uiso 1 1 calc R . . . .
B01R B 0.2812(4) 0.2393(3) 0.3043(2) 0.0252(13) Uani 1 1 d . . . . .
H01R H 0.231197 0.195819 0.283743 0.030 Uiso 1 1 calc R . . . .
C41 C 0.9112(6) 0.5096(5) 0.2008(3) 0.100(3) Uani 1 1 d . . . . .
H41A H 0.904666 0.517240 0.156688 0.150 Uiso 1 1 calc GR . . B .
H41B H 0.967037 0.470920 0.218262 0.150 Uiso 1 1 calc GR . . B .
H41C H 0.925824 0.562997 0.222054 0.150 Uiso 1 1 calc GR . . B .
O2 O 0.8234(4) 0.4788(4) 0.2083(3) 0.113(2) Uani 1 1 d . . . C 1
H2A H 0.821509 0.486488 0.244918 0.170 Uiso 1 1 calc GR . . . .
C0AA C 0.3902(8) 0.0538(5) 0.4266(3) 0.094(3) Uani 1 1 d . . . . .
H0AA H 0.375263 0.102383 0.446298 0.113 Uiso 1 1 calc R . . . .
O0AA O 0.3624(6) -0.0105(4) 0.3845(3) 0.046(2) Uani 0.5 1 d . . P . .
O1AA O 0.4475(10) 0.0012(7) 0.4190(6) 0.105(4) Uani 0.5 1 d . . P . .
O2AA O 0.5771(7) 0.1237(5) 0.6981(3) 0.040(2) Uani 0.5 1 d . . P . .
H2AA H 0.579850 0.109557 0.735790 0.060 Uiso 1 1 d G . . . .
H2AB H 0.557460 0.081387 0.673731 0.060 Uiso 1 1 d G . . . .
O3AA O 0.6225(8) 0.0720(6) 0.6922(5) 0.072(3) Uani 0.5 1 d . . P . .

loop_
_atom_site_aniso_label
_atom_site_aniso_U_11
_atom_site_aniso_U_22
_atom_site_aniso_U_33
_atom_site_aniso_U_23
_atom_site_aniso_U_13
_atom_site_aniso_U_12
Co1 0.0105(3) 0.0131(3) 0.0141(3) -0.0002(2) 0.0045(2) 0.0004(2)
Fe1 0.0140(3) 0.0134(3) 0.0141(3) -0.0017(3) 0.0045(3) 0.0001(3)
Cl1 0.0150(6) 0.0230(6) 0.0236(6) 0.0041(5) 0.0071(5) 0.0029(5)
O5 0.034(2) 0.042(2) 0.0255(18) 0.0001(15) -0.0086(16) 0.0167(16)
O4 0.0233(18) 0.043(2) 0.046(2) -0.0043(17) 0.0125(16) -0.0134(16)
N12 0.0124(19) 0.0174(19) 0.0144(19) 0.0019(15) 0.0050(15) 0.0021(15)
N13 0.016(2) 0.0102(18) 0.0135(19) 0.0009(15) 0.0033(16) 0.0010(15)
N4 0.030(2) 0.0128(19) 0.020(2) -0.0026(16) 0.0089(17) -0.0013(17)
N10 0.0133(19) 0.019(2) 0.0157(19) 0.0015(16) 0.0077(16) 0.0019(15)
N1 0.019(2) 0.0138(19) 0.017(2) -0.0041(16) 0.0046(16) -0.0007(16)
O3 0.033(2) 0.070(3) 0.038(2) 0.0257(18) 0.0288(17) 0.0214(18)
N5 0.019(2) 0.020(2) 0.0140(19) -0.0021(15) 0.0061(16) -0.0009(16)
N3 0.021(2) 0.020(2) 0.015(2) 0.0002(16) 0.0050(17) 0.0018(17)
N11 0.0127(19) 0.018(2) 0.018(2) 0.0020(15) 0.0091(16) 0.0025(15)
N8 0.0120(19) 0.018(2) 0.016(2) -0.0008(16) 0.0045(16) -0.0004(16)
O6 0.041(2) 0.0212(18) 0.060(2) -0.0015(17) 0.0116(18) 0.0111(16)
N2 0.023(2) 0.021(2) 0.020(2) -0.0046(16) 0.0032(18) -0.0062(17)
N7 0.0152(19) 0.015(2) 0.015(2) -0.0021(16) 0.0063(16) 0.0014(15)
N6 0.025(2) 0.024(2) 0.022(2) -0.0058(17) 0.0095(18) -0.0060(17)
O1 0.038(2) 0.050(3) 0.090(3) -0.024(2) 0.033(2) -0.0158(19)
C13 0.015(2) 0.027(3) 0.016(2) 0.000(2) 0.0045(19) 0.003(2)
C36 0.015(2) 0.013(2) 0.020(2) -0.0021(19) 0.010(2) 0.0025(18)
N9 0.033(3) 0.031(2) 0.043(3) -0.004(2) 0.023(2) -0.007(2)
C35 0.012(2) 0.022(2) 0.019(2) -0.0021(19) 0.0012(19) -0.0012(19)
C17 0.014(2) 0.020(3) 0.018(2) 0.004(2) 0.0038(19) 0.0020(19)
C20 0.021(2) 0.016(2) 0.020(2) 0.0022(19) 0.015(2) 0.0036(19)
C40 0.016(2) 0.017(2) 0.020(3) 0.0054(19) 0.009(2) 0.0050(19)
C28 0.014(2) 0.020(2) 0.017(2) 0.0016(19) 0.0087(19) 0.0019(18)
C11 0.009(2) 0.023(3) 0.011(2) 0.0041(19) 0.0013(18) -0.0003(19)
C10 0.020(2) 0.007(2) 0.023(3) -0.0029(19) 0.015(2) 0.0023(18)
C19 0.017(2) 0.017(2) 0.019(2) 0.0003(19) 0.009(2) 0.0012(18)
C26 0.015(2) 0.017(2) 0.024(3) 0.0045(19) 0.010(2) 0.0041(18)
C39 0.025(3) 0.018(2) 0.028(3) 0.005(2) 0.019(2) 0.009(2)
C37 0.016(2) 0.023(3) 0.032(3) -0.005(2) 0.008(2) -0.006(2)
C27 0.015(2) 0.022(2) 0.020(2) 0.0061(19) 0.0073(19) 0.0088(19)
C18 0.013(2) 0.017(2) 0.026(3) -0.0040(19) 0.007(2) -0.0038(18)
C38 0.024(3) 0.022(3) 0.043(3) 0.002(2) 0.016(2) -0.005(2)
C29 0.015(2) 0.032(3) 0.012(2) 0.003(2) 0.0057(19) 0.004(2)
C7 0.022(3) 0.032(3) 0.018(3) -0.002(2) 0.009(2) 0.005(2)
C16 0.023(3) 0.019(3) 0.045(3) -0.004(2) 0.016(2) -0.010(2)
C1 0.029(3) 0.018(2) 0.021(3) 0.001(2) 0.009(2) 0.004(2)
C4 0.029(3) 0.023(3) 0.022(3) 0.002(2) 0.012(2) 0.007(2)
C21 0.024(3) 0.023(3) 0.032(3) -0.004(2) 0.021(2) 0.002(2)
C34 0.030(3) 0.027(3) 0.017(3) 0.001(2) 0.005(2) 0.005(2)
C14 0.017(3) 0.030(3) 0.028(3) 0.001(2) 0.013(2) 0.001(2)
C12 0.022(3) 0.018(3) 0.016(2) -0.0063(19) 0.003(2) 0.003(2)
C15 0.013(2) 0.034(3) 0.044(3) 0.004(2) 0.013(2) -0.005(2)
C3 0.022(3) 0.035(3) 0.022(3) -0.008(2) -0.003(2) -0.002(2)
C25 0.031(3) 0.028(3) 0.027(3) 0.001(2) 0.019(2) 0.009(2)
C9 0.028(3) 0.035(3) 0.040(3) 0.002(3) 0.016(3) -0.010(2)
C6 0.055(4) 0.013(3) 0.028(3) -0.003(2) 0.021(3) 0.000(2)
C30 0.030(3) 0.031(3) 0.024(3) 0.005(2) 0.005(2) 0.000(2)
C8 0.033(3) 0.047(3) 0.036(3) 0.000(3) 0.028(3) -0.005(3)
C5 0.056(4) 0.024(3) 0.032(3) 0.000(2) 0.027(3) 0.017(3)
C2 0.033(3) 0.037(3) 0.011(2) 0.000(2) -0.004(2) 0.007(2)
C32 0.028(3) 0.056(4) 0.020(3) 0.009(3) 0.001(2) 0.010(3)
C33 0.036(3) 0.050(4) 0.017(3) -0.009(3) 0.000(2) -0.001(3)
C31 0.042(3) 0.038(3) 0.034(3) 0.016(3) 0.011(3) 0.009(3)
C22 0.042(3) 0.026(3) 0.048(3) -0.011(2) 0.028(3) -0.002(2)
C24 0.046(3) 0.039(3) 0.036(3) 0.015(3) 0.027(3) 0.029(3)
C23 0.072(4) 0.020(3) 0.048(4) -0.007(3) 0.041(3) 0.001(3)
B01R 0.029(3) 0.018(3) 0.027(3) -0.005(2) 0.004(3) -0.012(2)
C41 0.094(6) 0.156(8) 0.056(5) -0.014(5) 0.031(4) -0.026(6)
O2 0.074(4) 0.153(5) 0.127(5) -0.090(4) 0.054(3) -0.057(3)
C0AA 0.162(9) 0.059(5) 0.075(6) -0.011(4) 0.056(6) -0.004(6)
O0AA 0.049(5) 0.038(5) 0.047(5) -0.001(4) 0.004(4) -0.014(4)
O1AA 0.131(11) 0.070(8) 0.138(11) 0.029(7) 0.074(9) 0.020(8)
O2AA 0.062(6) 0.042(5) 0.015(4) 0.008(4) 0.010(4) -0.004(4)
O3AA 0.079(7) 0.067(7) 0.070(7) 0.020(6) 0.019(6) -0.024(6)

loop_
_atom_type_symbol
_atom_type_description
_atom_type_scat_dispersion_real
_atom_type_scat_dispersion_imag
_atom_type_scat_source
C C 0.0033 0.0016 'International Tables Vol C Tables 4.2.6.8 and 6.1.1.4'
H H 0.0000 0.0000 'International Tables Vol C Tables 4.2.6.8 and 6.1.1.4'
B B 0.0013 0.0007 'International Tables Vol C Tables 4.2.6.8 and 6.1.1.4'
Cl Cl 0.1484 0.1585 'International Tables Vol C Tables 4.2.6.8 and 6.1.1.4'
Co Co 0.3494 0.9721 'International Tables Vol C Tables 4.2.6.8 and 6.1.1.4'
Fe Fe 0.3463 0.8444 'International Tables Vol C Tables 4.2.6.8 and 6.1.1.4'
N N 0.0061 0.0033 'International Tables Vol C Tables 4.2.6.8 and 6.1.1.4'
O O 0.0106 0.0060 'International Tables Vol C Tables 4.2.6.8 and 6.1.1.4'

loop_
_geom_angle_atom_site_label_1
_geom_angle_atom_site_label_2
_geom_angle_atom_site_label_3
_geom_angle
_geom_angle_site_symmetry_1
_geom_angle_site_symmetry_3
_geom_angle_publ_flag
N13 Co1 N12 82.90(13) . . ?
N13 Co1 N11 100.32(13) . . ?
N10 Co1 N12 98.10(13) . . ?
N10 Co1 N13 176.84(13) . . ?
N10 Co1 N11 82.73(13) . . ?
N11 Co1 N12 87.70(13) . . ?
N8 Co1 N12 91.16(13) 3_666 . ?
N8 Co1 N13 85.34(13) 3_666 . ?
N8 Co1 N10 91.63(14) 3_666 . ?
N8 Co1 N11 174.03(14) 3_666 . ?
N7 Co1 N12 173.39(13) . . ?
N7 Co1 N13 91.70(13) . . ?
N7 Co1 N10 87.49(13) . . ?
N7 Co1 N11 89.52(13) . . ?
N7 Co1 N8 92.21(13) . 3_666 ?
N1 Fe1 N5 88.18(13) . . ?
N1 Fe1 N3 85.24(13) . . ?
N3 Fe1 N5 88.15(14) . . ?
C11 Fe1 N1 90.73(15) . . ?
C11 Fe1 N5 91.62(15) . . ?
C11 Fe1 N3 175.97(15) . . ?
C11 Fe1 C10 89.64(16) . . ?
C11 Fe1 C12 88.57(17) . . ?
C10 Fe1 N1 176.77(16) . . ?
C10 Fe1 N5 88.60(15) . . ?
C10 Fe1 N3 94.38(15) . . ?
C10 Fe1 C12 90.66(17) . . ?
C12 Fe1 N1 92.56(15) . . ?
C12 Fe1 N5 179.24(16) . . ?
C12 Fe1 N3 91.72(16) . . ?
O5 Cl1 O4 109.41(19) . . ?
O5 Cl1 O6 109.92(19) . . ?
O4 Cl1 O6 109.26(19) . . ?
O3 Cl1 O5 109.61(19) . . ?
O3 Cl1 O4 108.5(2) . . ?
O3 Cl1 O6 110.1(2) . . ?
C35 N12 Co1 106.7(2) . . ?
C35 N12 C28 110.4(3) . . ?
C35 N12 C27 108.9(3) . . ?
C28 N12 Co1 115.3(2) . . ?
C27 N12 Co1 104.6(2) . . ?
C27 N12 C28 110.7(3) . . ?
C36 N13 Co1 113.8(3) . . ?
C36 N13 C40 118.6(3) . . ?
C40 N13 Co1 126.0(3) . . ?
N3 N4 B01R 118.7(3) . . ?
C6 N4 N3 110.1(4) . . ?
C6 N4 B01R 131.0(4) . . ?
C13 N10 Co1 126.3(3) . . ?
C13 N10 C17 118.9(3) . . ?
C17 N10 Co1 114.6(3) . . ?
N2 N1 Fe1 119.3(2) . . ?
C1 N1 Fe1 134.1(3) . . ?
C1 N1 N2 106.4(3) . . ?
N6 N5 Fe1 120.8(2) . . ?
C7 N5 Fe1 132.9(3) . . ?
C7 N5 N6 106.3(3) . . ?
N4 N3 Fe1 119.8(3) . . ?
C4 N3 Fe1 133.8(3) . . ?
C4 N3 N4 106.1(3) . . ?
C19 N11 Co1 114.8(2) . . ?
C26 N11 Co1 104.9(2) . . ?
C26 N11 C19 111.6(3) . . ?
C18 N11 Co1 106.3(2) . . ?
C18 N11 C19 110.5(3) . . ?
C18 N11 C26 108.4(3) . . ?
C11 N8 Co1 175.0(3) . 3_666 ?
N1 N2 B01R 119.4(3) . . ?
C3 N2 N1 110.0(3) . . ?
C3 N2 B01R 130.6(4) . . ?
C10 N7 Co1 175.5(3) . . ?
N5 N6 B01R 117.9(3) . . ?
C9 N6 N5 109.8(3) . . ?
C9 N6 B01R 132.2(4) . . ?
H1A O1 H1B 104.4 . . ?
N10 C13 H13 119.0 . . ?
N10 C13 C14 122.1(4) . . ?
C14 C13 H13 119.0 . . ?
N13 C36 C35 115.7(3) . . ?
N13 C36 C37 121.5(4) . . ?
C37 C36 C35 122.6(4) . . ?
N12 C35 C36 109.5(3) . . ?
N12 C35 H35A 109.8 . . ?
N12 C35 H35B 109.8 . . ?
C36 C35 H35A 109.8 . . ?
C36 C35 H35B 109.8 . . ?
H35A C35 H35B 108.2 . . ?
N10 C17 C18 114.6(3) . . ?
N10 C17 C16 121.7(4) . . ?
C16 C17 C18 123.7(4) . . ?
C21 C20 C19 121.6(4) . . ?
C21 C20 C25 118.1(4) . . ?
C25 C20 C19 120.2(4) . . ?
N13 C40 H40 118.9 . . ?
N13 C40 C39 122.3(4) . . ?
C39 C40 H40 118.9 . . ?
N12 C28 H28A 108.4 . . ?
N12 C28 H28B 108.4 . . ?
N12 C28 C29 115.6(3) . . ?
H28A C28 H28B 107.5 . . ?
C29 C28 H28A 108.4 . . ?
C29 C28 H28B 108.4 . . ?
N8 C11 Fe1 177.8(4) . . ?
N7 C10 Fe1 177.3(3) . . ?
N11 C19 H19A 108.8 . . ?
N11 C19 H19B 108.8 . . ?
C20 C19 N11 113.8(3) . . ?
C20 C19 H19A 108.8 . . ?
C20 C19 H19B 108.8 . . ?
H19A C19 H19B 107.7 . . ?
N11 C26 H26A 110.2 . . ?
N11 C26 H26B 110.2 . . ?
H26A C26 H26B 108.5 . . ?
C27 C26 N11 107.4(3) . . ?
C27 C26 H26A 110.2 . . ?
C27 C26 H26B 110.2 . . ?
C40 C39 H39 120.4 . . ?
C40 C39 C38 119.2(4) . . ?
C38 C39 H39 120.4 . . ?
C36 C37 H37 120.1 . . ?
C38 C37 C36 119.7(4) . . ?
C38 C37 H37 120.1 . . ?
N12 C27 H27A 110.3 . . ?
N12 C27 H27B 110.3 . . ?
C26 C27 N12 107.3(3) . . ?
C26 C27 H27A 110.3 . . ?
C26 C27 H27B 110.3 . . ?
H27A C27 H27B 108.5 . . ?
N11 C18 C17 108.8(3) . . ?
N11 C18 H18A 109.9 . . ?
N11 C18 H18B 109.9 . . ?
C17 C18 H18A 109.9 . . ?
C17 C18 H18B 109.9 . . ?
H18A C18 H18B 108.3 . . ?
C39 C38 H38 120.6 . . ?
C37 C38 C39 118.7(4) . . ?
C37 C38 H38 120.6 . . ?
C34 C29 C28 121.6(4) . . ?
C30 C29 C28 119.7(4) . . ?
C30 C29 C34 118.6(4) . . ?
N5 C7 H7 124.8 . . ?
N5 C7 C8 110.4(4) . . ?
C8 C7 H7 124.8 . . ?
C17 C16 H16 120.6 . . ?
C17 C16 C15 118.8(4) . . ?
C15 C16 H16 120.6 . . ?
N1 C1 H1 124.8 . . ?
N1 C1 C2 110.3(4) . . ?
C2 C1 H1 124.8 . . ?
N3 C4 H4 124.8 . . ?
N3 C4 C5 110.4(4) . . ?
C5 C4 H4 124.8 . . ?
C20 C21 H21 119.1 . . ?
C22 C21 C20 121.8(4) . . ?
C22 C21 H21 119.1 . . ?
C29 C34 H34 119.7 . . ?
C33 C34 C29 120.5(4) . . ?
C33 C34 H34 119.7 . . ?
C13 C14 H14 120.6 . . ?
C13 C14 C15 118.8(4) . . ?
C15 C14 H14 120.6 . . ?
N9 C12 Fe1 178.0(4) . . ?
C16 C15 H15 120.2 . . ?
C14 C15 C16 119.6(4) . . ?
C14 C15 H15 120.2 . . ?
N2 C3 H3 125.8 . . ?
N2 C3 C2 108.3(4) . . ?
C2 C3 H3 125.8 . . ?
C20 C25 H25 120.1 . . ?
C24 C25 C20 119.9(4) . . ?
C24 C25 H25 120.1 . . ?
N6 C9 H9 125.8 . . ?
N6 C9 C8 108.4(4) . . ?
C8 C9 H9 125.8 . . ?
N4 C6 H6 125.8 . . ?
N4 C6 C5 108.4(4) . . ?
C5 C6 H6 125.8 . . ?
C29 C30 H30 119.7 . . ?
C29 C30 C31 120.5(4) . . ?
C31 C30 H30 119.7 . . ?
C7 C8 H8 127.5 . . ?
C9 C8 C7 105.1(4) . . ?
C9 C8 H8 127.5 . . ?
C4 C5 H5 127.5 . . ?
C6 C5 C4 105.0(4) . . ?
C6 C5 H5 127.5 . . ?
C1 C2 H2 127.5 . . ?
C3 C2 C1 105.0(4) . . ?
C3 C2 H2 127.5 . . ?
C33 C32 H32 120.3 . . ?
C31 C32 H32 120.3 . . ?
C31 C32 C33 119.4(4) . . ?
C34 C33 C32 120.6(4) . . ?
C34 C33 H33 119.7 . . ?
C32 C33 H33 119.7 . . ?
C30 C31 H31 119.9 . . ?
C32 C31 C30 120.3(5) . . ?
C32 C31 H31 119.9 . . ?
C21 C22 H22 120.2 . . ?
C23 C22 C21 119.6(5) . . ?
C23 C22 H22 120.2 . . ?
C25 C24 H24 119.6 . . ?
C23 C24 C25 120.9(5) . . ?
C23 C24 H24 119.6 . . ?
C22 C23 C24 119.6(5) . . ?
C22 C23 H23 120.2 . . ?
C24 C23 H23 120.2 . . ?
N4 B01R N2 106.1(4) . . ?
N4 B01R H01R 111.6 . . ?
N2 B01R H01R 111.6 . . ?
N6 B01R N4 108.8(4) . . ?
N6 B01R N2 106.8(4) . . ?
N6 B01R H01R 111.6 . . ?
H41A C41 H41B 109.5 . . ?
H41A C41 H41C 109.5 . . ?
H41B C41 H41C 109.5 . . ?
O2 C41 H41A 109.5 . . ?
O2 C41 H41B 109.5 . . ?
O2 C41 H41C 109.5 . . ?
C41 O2 H2A 109.5 . . ?
O0AA C0AA H0AA 152.1 . . ?
O1AA C0AA H0AA 152.1 . . ?
O1AA C0AA O0AA 55.8(7) . . ?
O1AA O0AA C0AA 54.2(6) . . ?
C0AA O1AA O0AA 70.0(9) . . ?
H2AA O2AA H2AB 109.4 . . ?
O3AA O2AA H2AA 92.4 . . ?
O3AA O2AA H2AB 53.1 . . ?
O2AA O3AA H2AA 38.2 . . ?
O2AA O3AA H2AB 51.9 . . ?
H2AA O3AA H2AB 72.7 . . ?

loop_
_geom_bond_atom_site_label_1
_geom_bond_atom_site_label_2
_geom_bond_distance
_geom_bond_site_symmetry_2
_geom_bond_publ_flag
Co1 N12 2.002(3) . ?
Co1 N13 1.944(3) . ?
Co1 N10 1.941(3) . ?
Co1 N11 2.000(3) . ?
Co1 N8 1.886(4) 3_666 ?
Co1 N7 1.884(3) . ?
Fe1 N1 2.001(3) . ?
Fe1 N5 2.013(3) . ?
Fe1 N3 2.007(3) . ?
Fe1 C11 1.858(4) . ?
Fe1 C10 1.866(5) . ?
Fe1 C12 1.901(5) . ?
Cl1 O5 1.429(3) . ?
Cl1 O4 1.429(3) . ?
Cl1 O3 1.429(3) . ?
Cl1 O6 1.432(3) . ?
N12 C35 1.494(5) . ?
N12 C28 1.512(5) . ?
N12 C27 1.502(5) . ?
N13 C36 1.344(5) . ?
N13 C40 1.346(5) . ?
N4 N3 1.366(4) . ?
N4 C6 1.344(5) . ?
N4 B01R 1.540(6) . ?
N10 C13 1.343(5) . ?
N10 C17 1.354(5) . ?
N1 N2 1.358(4) . ?
N1 C1 1.330(5) . ?
N5 N6 1.356(4) . ?
N5 C7 1.329(5) . ?
N3 C4 1.328(5) . ?
N11 C19 1.508(5) . ?
N11 C26 1.499(5) . ?
N11 C18 1.495(5) . ?
N8 C11 1.168(5) . ?
N2 C3 1.342(5) . ?
N2 B01R 1.541(6) . ?
N7 C10 1.161(4) . ?
N6 C9 1.347(5) . ?
N6 B01R 1.532(6) . ?
O1 H1A 0.8671 . ?
O1 H1B 0.8681 . ?
C13 H13 0.9500 . ?
C13 C14 1.374(5) . ?
C36 C35 1.496(5) . ?
C36 C37 1.386(5) . ?
N9 C12 1.163(5) . ?
C35 H35A 0.9900 . ?
C35 H35B 0.9900 . ?
C17 C18 1.496(5) . ?
C17 C16 1.371(5) . ?
C20 C19 1.505(5) . ?
C20 C21 1.388(5) . ?
C20 C25 1.396(6) . ?
C40 H40 0.9500 . ?
C40 C39 1.375(5) . ?
C28 H28A 0.9900 . ?
C28 H28B 0.9900 . ?
C28 C29 1.513(5) . ?
C19 H19A 0.9900 . ?
C19 H19B 0.9900 . ?
C26 H26A 0.9900 . ?
C26 H26B 0.9900 . ?
C26 C27 1.491(5) . ?
C39 H39 0.9500 . ?
C39 C38 1.383(6) . ?
C37 H37 0.9500 . ?
C37 C38 1.371(6) . ?
C27 H27A 0.9900 . ?
C27 H27B 0.9900 . ?
C18 H18A 0.9900 . ?
C18 H18B 0.9900 . ?
C38 H38 0.9500 . ?
C29 C34 1.387(6) . ?
C29 C30 1.383(6) . ?
C7 H7 0.9500 . ?
C7 C8 1.394(6) . ?
C16 H16 0.9500 . ?
C16 C15 1.384(6) . ?
C1 H1 0.9500 . ?
C1 C2 1.394(6) . ?
C4 H4 0.9500 . ?
C4 C5 1.403(6) . ?
C21 H21 0.9500 . ?
C21 C22 1.382(6) . ?
C34 H34 0.9500 . ?
C34 C33 1.376(6) . ?
C14 H14 0.9500 . ?
C14 C15 1.376(6) . ?
C15 H15 0.9500 . ?
C3 H3 0.9500 . ?
C3 C2 1.367(6) . ?
C25 H25 0.9500 . ?
C25 C24 1.388(6) . ?
C9 H9 0.9500 . ?
C9 C8 1.360(6) . ?
C6 H6 0.9500 . ?
C6 C5 1.365(6) . ?
C30 H30 0.9500 . ?
C30 C31 1.386(6) . ?
C8 H8 0.9500 . ?
C5 H5 0.9500 . ?
C2 H2 0.9500 . ?
C32 H32 0.9500 . ?
C32 C33 1.378(6) . ?
C32 C31 1.373(6) . ?
C33 H33 0.9500 . ?
C31 H31 0.9500 . ?
C22 H22 0.9500 . ?
C22 C23 1.376(7) . ?
C24 H24 0.9500 . ?
C24 C23 1.381(7) . ?
C23 H23 0.9500 . ?
B01R H01R 1.0000 . ?
C41 H41A 0.9800 . ?
C41 H41B 0.9800 . ?
C41 H41C 0.9800 . ?
C41 O2 1.347(7) . ?
O2 H2A 0.8400 . ?
C0AA H0AA 0.9500 . ?
C0AA O0AA 1.387(10) . ?
C0AA O1AA 1.197(11) . ?
O0AA O1AA 1.222(13) . ?
O2AA H2AA 0.8698 . ?
O2AA H2AB 0.8708 . ?
O2AA O3AA 1.068(10) . ?
O3AA H2AA 1.4061 . ?
O3AA H2AB 0.8841 . ?
